data_2209592
loop_
_publ_author_name
'Mendlik, Matthew T.'
'Coleman, Robert S.'
'Qi, Guizhong'
'Lowary, Todd L.'
'Ferguson, Michael J.'

_publ_section_title
;Methyl
 2,3-amino-3-<i>N</i>,4-<i>O</i>-carbonyl-2,3-<i>N</i>-<i>cyclo</i>-2,3,6-trideoxy-\a-<small>L</small>-allopyranoside
;
_journal_coeditor_code LH2087
_journal_issue 7
_journal_name_full 'Acta Crystallographica Section E'
_journal_page_first o2576
_journal_page_last o2577
_journal_paper_doi 10.1107/S1600536806019507
_journal_volume 62
_journal_year 2006
_chemical_formula_iupac 'C8 H11 N O4'
_chemical_formula_moiety 'C8 H11 N O4'
_chemical_formula_sum 'C8 H11 N O4'
_chemical_formula_weight 185.18
_chemical_melting_point 366
_chemical_name_systematic
;
Methyl 2,3-amino-3-N,4-O-carbonyl-2,3-N-cyclo-2,3,6-trideoxy-\a-L-
allopyranoside
;
_space_group_IT_number 19
_symmetry_cell_setting orthorhombic
_symmetry_space_group_name_Hall 'P 2ac 2ab'
_symmetry_space_group_name_H-M 'P 21 21 21'
_atom_sites_solution_hydrogens geom
_atom_sites_solution_primary direct
_atom_sites_solution_secondary difmap
_audit_creation_method SHELXL-97
_cell_angle_alpha 90.00
_cell_angle_beta 90.00
_cell_angle_gamma 90.00
_cell_formula_units_Z 4
_cell_length_a 6.3749(5)
_cell_length_b 9.9173(7)
_cell_length_c 13.6010(10)
_cell_measurement_reflns_used 5664
_cell_measurement_temperature 193(2)
_cell_measurement_theta_max 26.361
_cell_measurement_theta_min 2.537
_cell_volume 859.88(11)
_computing_cell_refinement 'SAINT (Bruker, 1997)'
_computing_data_collection 'SMART (Bruker, 1997)'
_computing_data_reduction SAINT
_computing_molecular_graphics 'SHELXTL (Sheldrick, 1997a)'
_computing_publication_material SHELXTL
_computing_structure_refinement 'SHELXL97 (Sheldrick, 1997b)'
_computing_structure_solution 'SHELXS97 (Sheldrick, 1990)'
_diffrn_ambient_temperature 193(2)
_diffrn_detector_area_resol_mean 8.192
_diffrn_measured_fraction_theta_full 1.000
_diffrn_measured_fraction_theta_max 1.000
_diffrn_measurement_device_type 'Bruker PLATFORM diffractometer/SMART 1000 CCD area-detector'
_diffrn_measurement_method \w
_diffrn_radiation_monochromator graphite
_diffrn_radiation_source 'fine-focus sealed tube'
_diffrn_radiation_type MoK\a
_diffrn_radiation_wavelength 0.71073
_diffrn_reflns_av_R_equivalents 0.0274
_diffrn_reflns_av_sigmaI/netI 0.0179
_diffrn_reflns_limit_h_max 7
_diffrn_reflns_limit_h_min -7
_diffrn_reflns_limit_k_max 12
_diffrn_reflns_limit_k_min -12
_diffrn_reflns_limit_l_max 17
_diffrn_reflns_limit_l_min -16
_diffrn_reflns_number 6587
_diffrn_reflns_theta_full 26.39
_diffrn_reflns_theta_max 26.39
_diffrn_reflns_theta_min 2.54
_diffrn_standards_decay_% 0
_diffrn_standards_interval_time 0
_diffrn_standards_number 0
_exptl_absorpt_coefficient_mu 0.116
_exptl_absorpt_correction_T_max 0.9837
_exptl_absorpt_correction_T_min 0.9468
_exptl_absorpt_correction_type integration
_exptl_absorpt_process_details '(SHELXTL; Sheldrick, 1997a)'
_exptl_crystal_colour colourless
_exptl_crystal_density_diffrn 1.430
_exptl_crystal_density_method 'not measured'
_exptl_crystal_description block
_exptl_crystal_F_000 392
_exptl_crystal_size_max 0.61
_exptl_crystal_size_mid 0.25
_exptl_crystal_size_min 0.14
_refine_diff_density_max 0.260
_refine_diff_density_min -0.150
_refine_ls_extinction_method none
_refine_ls_goodness_of_fit_ref 1.086
_refine_ls_hydrogen_treatment constr
_refine_ls_matrix_type full
_refine_ls_number_parameters 118
_refine_ls_number_reflns 1042
_refine_ls_number_restraints 0
_refine_ls_restrained_S_all 1.086
_refine_ls_R_factor_all 0.0336
_refine_ls_R_factor_gt 0.0323
_refine_ls_shift/su_max 0.001
_refine_ls_shift/su_mean 0.000
_refine_ls_structure_factor_coef Fsqd
_refine_ls_weighting_details 'calc w=1/[\s^2^(Fo^2^)+(0.0636P)^2^+0.1002P] where P=(Fo^2^+2Fc^2^)/3'
_refine_ls_weighting_scheme calc
_refine_ls_wR_factor_gt 0.0881
_refine_ls_wR_factor_ref 0.0896
_reflns_number_gt 1000
_reflns_number_total 1042
_reflns_threshold_expression I>2\s(I)
_cod_data_source_file lh2087.cif
_cod_data_source_block II
_cod_depositor_comments
;
The following automatic conversions were performed:
'_symmetry_cell_setting' value 'Orthorhombic' changed to 'orthorhombic'
according to '/home/saulius/struct/CIF-dictionaries/cif_core.dic'
dictionary named 'cif_core.dic' version 2.4.1 from 2010-06-29.

Automatic conversion script
Id: cif_fix_enum 1527 2010-12-29 10:47:43Z saulius 

The following automatic conversions were performed:

'_symmetry_cell_setting' value 'Orthorhombic' changed to
'orthorhombic' according to
/home/saulius/struct/CIF-dictionaries/cif_core.dic dictionary named
'cif_core.dic' version 2.4.1 from 2010-06-29.

Automatic conversion script
Id: cif_fix_values 1715 2011-07-08 13:25:40Z adriana 
;
_cod_database_code 2209592
_cod_database_fobs_code 2209592

loop_
_symmetry_equiv_pos_as_xyz
'x, y, z'
'-x+1/2, -y, z+1/2'
'-x, y+1/2, -z+1/2'
'x+1/2, -y+1/2, -z'

loop_
_atom_site_type_symbol
_atom_site_label
_atom_site_fract_x
_atom_site_fract_y
_atom_site_fract_z
_atom_site_U_iso_or_equiv
_atom_site_adp_type
_atom_site_calc_flag
_atom_site_refinement_flags
_atom_site_occupancy
O O1 0.2936(2) 0.47470(12) 0.13798(9) 0.0307(3) Uani d . 1
O O2 0.4789(2) 0.66962(13) 0.13951(9) 0.0304(3) Uani d . 1
O O3 0.3174(2) 0.36792(12) -0.04477(10) 0.0320(3) Uani d . 1
O O4 0.6241(2) 0.47021(17) -0.07456(12) 0.0424(4) Uani d . 1
N N 0.3163(3) 0.59623(15) -0.07052(11) 0.0277(3) Uani d . 1
C C1 0.2811(3) 0.61622(16) 0.12249(13) 0.0258(4) Uani d . 1
H H1 0.1796 0.6560 0.1704 0.031 Uiso calc R 1
C C2 0.2160(3) 0.65385(16) 0.01991(12) 0.0265(4) Uani d . 1
H H2 0.1688 0.7495 0.0127 0.032 Uiso calc R 1
C C3 0.1005(3) 0.55735(17) -0.04217(13) 0.0252(4) Uani d . 1
H H3 -0.0217 0.5886 -0.0823 0.030 Uiso calc R 1
C C4 0.1134(3) 0.41101(17) -0.00863(14) 0.0263(4) Uani d . 1
H H4 -0.0020 0.3558 -0.0379 0.032 Uiso calc R 1
C C5 0.1161(3) 0.39881(19) 0.10258(14) 0.0303(4) Uani d . 1
H H5 0.1408 0.3019 0.1191 0.036 Uiso calc R 1
C C6 -0.0912(3) 0.4400(2) 0.14845(16) 0.0408(5) Uani d . 1
H H6A -0.0823 0.4309 0.2201 0.049 Uiso calc R 1
H H6B -0.2033 0.3816 0.1235 0.049 Uiso calc R 1
H H6C -0.1221 0.5339 0.1314 0.049 Uiso calc R 1
C C7 0.5366(4) 0.6733(2) 0.24080(14) 0.0435(5) Uani d . 1
H H7A 0.6768 0.7128 0.2474 0.052 Uiso calc R 1
H H7B 0.5375 0.5814 0.2673 0.052 Uiso calc R 1
H H7C 0.4352 0.7281 0.2773 0.052 Uiso calc R 1
C C8 0.4386(3) 0.47754(19) -0.06076(13) 0.0295(4) Uani d . 1

loop_
_atom_site_aniso_label
_atom_site_aniso_U_11
_atom_site_aniso_U_22
_atom_site_aniso_U_33
_atom_site_aniso_U_12
_atom_site_aniso_U_13
_atom_site_aniso_U_23
O1 0.0339(7) 0.0208(6) 0.0376(7) -0.0042(5) -0.0088(6) 0.0059(5)
O2 0.0332(7) 0.0298(6) 0.0281(6) -0.0087(6) -0.0048(5) 0.0003(5)
O3 0.0268(6) 0.0239(6) 0.0453(7) 0.0040(5) 0.0017(6) -0.0037(5)
O4 0.0240(7) 0.0520(9) 0.0511(9) 0.0022(6) 0.0042(6) -0.0043(7)
N 0.0260(7) 0.0278(7) 0.0295(7) -0.0021(6) -0.0013(6) 0.0026(6)
C1 0.0266(8) 0.0204(7) 0.0305(8) -0.0014(7) 0.0005(7) 0.0001(6)
C2 0.0264(8) 0.0193(7) 0.0338(8) 0.0005(7) -0.0015(7) 0.0016(6)
C3 0.0223(8) 0.0233(8) 0.0301(8) 0.0006(7) -0.0035(6) 0.0023(6)
C4 0.0211(8) 0.0221(8) 0.0357(9) -0.0008(7) -0.0005(7) -0.0025(7)
C5 0.0316(9) 0.0205(7) 0.0388(9) -0.0056(7) -0.0030(8) 0.0047(7)
C6 0.0379(11) 0.0430(11) 0.0414(10) -0.0120(10) 0.0099(9) -0.0016(8)
C7 0.0493(13) 0.0491(12) 0.0320(9) -0.0007(11) -0.0101(10) -0.0094(8)
C8 0.0260(9) 0.0325(9) 0.0300(8) 0.0004(7) -0.0007(7) -0.0020(7)

loop_
_atom_type_symbol
_atom_type_description
_atom_type_scat_dispersion_real
_atom_type_scat_dispersion_imag
_atom_type_scat_source
C C 0.0033 0.0016 'International Tables Vol C Tables 4.2.6.8 and 6.1.1.4'
H H 0.0000 0.0000 'International Tables Vol C Tables 4.2.6.8 and 6.1.1.4'
N N 0.0061 0.0033 'International Tables Vol C Tables 4.2.6.8 and 6.1.1.4'
O O 0.0106 0.0060 'International Tables Vol C Tables 4.2.6.8 and 6.1.1.4'

loop_
_geom_angle_atom_site_label_1
_geom_angle_atom_site_label_2
_geom_angle_atom_site_label_3
_geom_angle
_geom_angle_publ_flag
C1 O1 C5 114.95(14) y
C1 O2 C7 113.91(15) y
C8 O3 C4 109.23(13) y
C8 N C3 105.71(13) y
C8 N C2 118.29(14) y
C3 N C2 59.29(11) y
O2 C1 O1 107.53(15) y
O2 C1 C2 108.13(14) y
O1 C1 C2 113.48(14) y
O2 C1 H1 109.2 ?
O1 C1 H1 109.2 ?
C2 C1 H1 109.2 ?
C3 C2 N 59.70(11) y
C3 C2 C1 120.58(15) y
N C2 C1 123.32(15) y
C3 C2 H2 114.2 ?
N C2 H2 114.2 ?
C1 C2 H2 114.2 ?
C2 C3 N 61.01(11) y
C2 C3 C4 114.83(14) y
N C3 C4 106.01(14) y
C2 C3 H3 120.1 ?
N C3 H3 120.1 ?
C4 C3 H3 120.1 ?
O3 C4 C5 107.66(15) y
O3 C4 C3 103.13(14) y
C5 C4 C3 112.03(15) y
O3 C4 H4 111.2 ?
C5 C4 H4 111.2 ?
C3 C4 H4 111.2 ?
O1 C5 C4 107.47(15) y
O1 C5 C6 113.95(15) y
C4 C5 C6 112.24(17) y
O1 C5 H5 107.6 ?
C4 C5 H5 107.6 ?
C6 C5 H5 107.6 ?
C5 C6 H6A 109.5 ?
C5 C6 H6B 109.5 ?
H6A C6 H6B 109.5 ?
C5 C6 H6C 109.5 ?
H6A C6 H6C 109.5 ?
H6B C6 H6C 109.5 ?
O2 C7 H7A 109.5 ?
O2 C7 H7B 109.5 ?
H7A C7 H7B 109.5 ?
O2 C7 H7C 109.5 ?
H7A C7 H7C 109.5 ?
H7B C7 H7C 109.5 ?
O4 C8 O3 122.70(19) y
O4 C8 N 125.31(19) y
O3 C8 N 111.59(15) y

loop_
_geom_bond_atom_site_label_1
_geom_bond_atom_site_label_2
_geom_bond_distance
_geom_bond_publ_flag
O1 C1 1.4214(19) y
O1 C5 1.442(2) y
O2 C1 1.387(2) y
O2 C7 1.426(2) y
O3 C8 1.352(2) y
O3 C4 1.454(2) y
O4 C8 1.199(2) y
N C8 1.418(2) y
N C3 1.480(2) y
N C2 1.499(2) y
C1 C2 1.503(2) y
C1 H1 1.0000 ?
C2 C3 1.474(2) y
C2 H2 1.0000 ?
C3 C4 1.524(2) y
C3 H3 1.0000 ?
C4 C5 1.517(3) y
C4 H4 1.0000 ?
C5 C6 1.518(3) y
C5 H5 1.0000 ?
C6 H6A 0.9800 ?
C6 H6B 0.9800 ?
C6 H6C 0.9800 ?
C7 H7A 0.9800 ?
C7 H7B 0.9800 ?
C7 H7C 0.9800 ?

loop_
_geom_torsion_atom_site_label_1
_geom_torsion_atom_site_label_2
_geom_torsion_atom_site_label_3
_geom_torsion_atom_site_label_4
_geom_torsion
C7 O2 C1 O1 -73.01(18)
C7 O2 C1 C2 164.10(16)
C5 O1 C1 O2 -166.72(14)
C5 O1 C1 C2 -47.2(2)
C8 N C2 C3 -92.17(16)
C8 N C2 C1 16.6(2)
C3 N C2 C1 108.72(18)
O2 C1 C2 C3 141.44(16)
O1 C1 C2 C3 22.2(2)
O2 C1 C2 N 69.67(19)
O1 C1 C2 N -49.5(2)
C1 C2 C3 N -113.19(18)
N C2 C3 C4 95.22(16)
C1 C2 C3 C4 -18.0(2)
C8 N C3 C2 113.93(15)
C8 N C3 C4 4.02(17)
C2 N C3 C4 -109.91(15)
C8 O3 C4 C5 -97.54(17)
C8 O3 C4 C3 21.04(17)
C2 C3 C4 O3 -79.71(17)
N C3 C4 O3 -14.72(17)
C2 C3 C4 C5 35.8(2)
N C3 C4 C5 100.77(18)
C1 O1 C5 C4 65.86(19)
C1 O1 C5 C6 -59.2(2)
O3 C4 C5 O1 54.60(18)
C3 C4 C5 O1 -58.1(2)
O3 C4 C5 C6 -179.35(14)
C3 C4 C5 C6 67.9(2)
C4 O3 C8 O4 166.99(19)
C4 O3 C8 N -19.96(19)
C3 N C8 O4 -177.66(19)
C2 N C8 O4 -114.5(2)
C3 N C8 O3 9.50(18)
C2 N C8 O3 72.7(2)

loop_
_cod_related_entry_id
_cod_related_entry_database
_cod_related_entry_code
1 ChemSpider 10148810
